data_9017400
loop_
_publ_author_name
'Christensen, A.'
'Olesen, M.'
'Cerenius, Y.'
'Jensen, T.'

_publ_section_title
;
 Formation and transformation of five different phases
 in the CaSO4-H2O system: crystal structure of the
 subhydrate beta-CaSO4*0.5H2O and soluble anhydrite CaSO4
;
_journal_name_full 'Chemistry of Materials'
_journal_page_first 2124
_journal_page_last 2132
_journal_volume 20
_journal_year 2008
_chemical_compound_source Synthetic
_chemical_formula_sum 'Ca2 O9 S2'
_space_group_IT_number 144
_space_group_name_Hall 'P 31'
_space_group_name_H-M_alt 'P 31'
_symmetry_space_group_name_H-M 'P 31'
_cell_angle_alpha 90
_cell_angle_beta 90
_cell_angle_gamma 120
_cell_length_a 6.93145
_cell_length_b 6.93145
_cell_length_c 12.73617
_cell_formula_units_Z 3
_cell_volume 529.929
_database_code_amcsd 0020850
_exptl_crystal_density_diffrn 2.710
_cod_data_source_file inputs/fixed/downloads/14/14573.cif
_cod_data_source_block 14573
_cod_original_formula_sum 'Ca2 S2 O9'
_cod_database_code 9017400
_amcsd_formula_title CaSO4*0.5H2O

loop_
_space_group_symop_operation_xyz
x,y,z
-y,x-y,1/3+z
-x+y,-x,2/3+z

loop_
_atom_site_label
_atom_site_fract_x
_atom_site_fract_y
_atom_site_fract_z
_atom_site_U_iso_or_equiv
Ca1 0.66200 0.88100 0.00000 0.02533
Ca2 0.11900 0.78100 0.83200 0.02533
S1 0.65400 0.87800 0.25100 0.02533
O1 0.53600 0.99600 0.30400 0.02533
O2 0.58600 0.66500 0.19300 0.02533
O3 0.83300 0.05700 0.18000 0.02533
O4 0.78500 0.84800 0.33100 0.02533
S2 0.12300 0.77800 0.07700 0.02533
O5 -0.05100 0.79300 0.01100 0.02533
O6 0.02000 0.57000 0.15400 0.02533
O7 0.33500 0.91200 0.00900 0.02533
O8 0.15700 0.93100 0.16800 0.02533
O9 0.57000 0.32700 0.15100 0.02533

loop_
_cod_related_entry_id
_cod_related_entry_database
_cod_related_entry_code
1 AMCSD 0020850
